data_2237246
loop_
_publ_author_name
'Lin, Hong'
'Zhang, Yi-Ping'

_publ_section_title
;
 3,5-Bis[(pyridin-4-yl)methoxy]benzoic acid
;
_journal_coeditor_code WM2702
_journal_issue 1
_journal_name_full 'Acta Crystallographica Section E'
_journal_page_first o77
_journal_paper_doi 10.1107/S1600536812049550
_journal_volume 69
_journal_year 2013
_chemical_formula_iupac 'C19 H16 N2 O4'
_chemical_formula_moiety 'C19 H16 N2 O4'
_chemical_formula_sum 'C19 H16 N2 O4'
_chemical_formula_weight 336.34
_chemical_name_systematic
;
3,5-Bis[(pyridin-4-yl)methoxy]benzoic acid
;
_space_group_IT_number 14
_symmetry_cell_setting monoclinic
_symmetry_space_group_name_Hall '-P 2ybc'
_symmetry_space_group_name_H-M 'P 1 21/c 1'
_atom_sites_solution_hydrogens geom
_atom_sites_solution_primary direct
_atom_sites_solution_secondary difmap
_audit_creation_method SHELXL-97
_cell_angle_alpha 90.00
_cell_angle_beta 102.827(3)
_cell_angle_gamma 90.00
_cell_formula_units_Z 4
_cell_length_a 11.1523(6)
_cell_length_b 11.2120(6)
_cell_length_c 13.9255(7)
_cell_measurement_reflns_used 9997
_cell_measurement_temperature 296(2)
_cell_measurement_theta_max 27.59
_cell_measurement_theta_min 1.87
_cell_volume 1697.79(16)
_computing_cell_refinement 'SAINT (Bruker, 2006)'
_computing_data_collection 'SMART (Bruker, 2006)'
_computing_data_reduction 'SAINT (Bruker, 2006)'
_computing_molecular_graphics '<i>Mercury</i> (Macrae <i>et al.</i>, 2006)'
_computing_publication_material 'publCIF (Westrip, 2010)'
_computing_structure_refinement 'SHELXL97 (Sheldrick, 2008)'
_computing_structure_solution 'SHELXS97 (Sheldrick, 2008)'
_diffrn_ambient_temperature 296(2)
_diffrn_measured_fraction_theta_full 0.997
_diffrn_measured_fraction_theta_max 0.997
_diffrn_measurement_device_type 'Bruker SMART CCD'
_diffrn_measurement_method '\w scans'
_diffrn_radiation_monochromator graphite
_diffrn_radiation_source 'fine-focus sealed tube'
_diffrn_radiation_type MoK\a
_diffrn_radiation_wavelength 0.71073
_diffrn_reflns_av_R_equivalents 0.0250
_diffrn_reflns_av_sigmaI/netI 0.0147
_diffrn_reflns_limit_h_max 14
_diffrn_reflns_limit_h_min -13
_diffrn_reflns_limit_k_max 14
_diffrn_reflns_limit_k_min -14
_diffrn_reflns_limit_l_max 18
_diffrn_reflns_limit_l_min -18
_diffrn_reflns_number 25948
_diffrn_reflns_theta_full 27.59
_diffrn_reflns_theta_max 27.59
_diffrn_reflns_theta_min 1.87
_diffrn_standards_number 0
_exptl_absorpt_coefficient_mu 0.094
_exptl_absorpt_correction_T_max 0.980
_exptl_absorpt_correction_T_min 0.965
_exptl_absorpt_correction_type multi-scan
_exptl_absorpt_process_details '(<i>SADABS</i>; Bruker, 2006)'
_exptl_crystal_colour colourless
_exptl_crystal_density_diffrn 1.316
_exptl_crystal_density_method 'not measured'
_exptl_crystal_description block
_exptl_crystal_F_000 704
_exptl_crystal_size_max 0.38
_exptl_crystal_size_mid 0.33
_exptl_crystal_size_min 0.21
_refine_diff_density_max 0.257
_refine_diff_density_min -0.245
_refine_ls_extinction_method none
_refine_ls_goodness_of_fit_ref 1.042
_refine_ls_hydrogen_treatment constr
_refine_ls_matrix_type full
_refine_ls_number_parameters 226
_refine_ls_number_reflns 3936
_refine_ls_number_restraints 1
_refine_ls_restrained_S_all 1.042
_refine_ls_R_factor_all 0.0600
_refine_ls_R_factor_gt 0.0459
_refine_ls_shift/su_max 0.001
_refine_ls_shift/su_mean 0.000
_refine_ls_structure_factor_coef Fsqd
_refine_ls_weighting_details 'calc w=1/[\s^2^(Fo^2^)+(0.0639P)^2^+0.2876P] where P=(Fo^2^+2Fc^2^)/3'
_refine_ls_weighting_scheme calc
_refine_ls_wR_factor_gt 0.1196
_refine_ls_wR_factor_ref 0.1315
_reflns_number_gt 2980
_reflns_number_total 3936
_reflns_threshold_expression I>2sigma(I)
_cod_data_source_file wm2702.cif
_cod_data_source_block I
_cod_original_cell_volume 1697.79(15)
_cod_original_sg_symbol_H-M 'P 21/c'
_cod_database_code 2237246
_cod_database_fobs_code 2237246

loop_
_symmetry_equiv_pos_as_xyz
'x, y, z'
'-x, y+1/2, -z+1/2'
'-x, -y, -z'
'x, -y-1/2, z-1/2'

loop_
_atom_site_type_symbol
_atom_site_label
_atom_site_fract_x
_atom_site_fract_y
_atom_site_fract_z
_atom_site_U_iso_or_equiv
_atom_site_adp_type
_atom_site_calc_flag
_atom_site_refinement_flags
_atom_site_occupancy
_atom_site_symmetry_multiplicity
N N1 0.68638(16) -0.22020(13) 0.06179(12) 0.0777(4) Uani d . 1 1
N N2 -0.01294(12) 0.70984(13) -0.08773(10) 0.0647(4) Uani d . 1 1
O O1 0.89003(10) 0.51053(12) 0.36115(10) 0.0864(4) Uani d . 1 1
O O2 0.78235(10) 0.67629(10) 0.32201(9) 0.0756(4) Uani d D 1 1
H H1A 0.8458 0.7098 0.3565 0.091 Uiso d RD 1 1
O O3 0.61952(9) 0.19740(9) 0.14886(9) 0.0684(3) Uani d . 1 1
O O4 0.38875(8) 0.55619(8) 0.10585(7) 0.0537(3) Uani d . 1 1
C C1 0.69258(11) 0.49686(12) 0.25395(9) 0.0448(3) Uani d . 1 1
C C2 0.70848(11) 0.37573(12) 0.23705(10) 0.0482(3) Uani d . 1 1
H H2A 0.7807 0.3368 0.2672 0.058 Uiso calc R 1 1
C C3 0.61508(12) 0.31505(12) 0.17484(10) 0.0495(3) Uani d . 1 1
C C4 0.50609(12) 0.37228(12) 0.13026(10) 0.0491(3) Uani d . 1 1
H H4A 0.4432 0.3302 0.0890 0.059 Uiso calc R 1 1
C C5 0.49235(11) 0.49207(12) 0.14796(9) 0.0441(3) Uani d . 1 1
C C6 0.58568(11) 0.55589(12) 0.21024(9) 0.0447(3) Uani d . 1 1
H H6A 0.5761 0.6366 0.2221 0.054 Uiso calc R 1 1
C C7 0.79339(18) -0.16440(16) 0.08353(15) 0.0779(5) Uani d . 1 1
H H7A 0.8616 -0.2048 0.0720 0.093 Uiso calc R 1 1
C C8 0.81162(14) -0.05037(14) 0.12215(12) 0.0618(4) Uani d . 1 1
H H8A 0.8892 -0.0155 0.1348 0.074 Uiso calc R 1 1
C C9 0.71223(12) 0.00998(12) 0.14135(9) 0.0473(3) Uani d . 1 1
C C10 0.59962(14) -0.04711(14) 0.11926(11) 0.0578(4) Uani d . 1 1
H H10A 0.5298 -0.0094 0.1307 0.069 Uiso calc R 1 1
C C11 0.59181(16) -0.16036(15) 0.08012(13) 0.0687(4) Uani d . 1 1
H H11A 0.5151 -0.1971 0.0657 0.082 Uiso calc R 1 1
C C12 -0.00017(14) 0.59958(16) -0.11826(12) 0.0647(4) Uani d . 1 1
H H12A -0.0621 0.5683 -0.1678 0.078 Uiso calc R 1 1
C C13 0.09988(13) 0.52908(15) -0.08048(10) 0.0558(4) Uani d . 1 1
H H13A 0.1048 0.4520 -0.1040 0.067 Uiso calc R 1 1
C C14 0.19354(11) 0.57435(12) -0.00677(9) 0.0445(3) Uani d . 1 1
C C15 0.18240(13) 0.68999(13) 0.02401(10) 0.0511(3) Uani d . 1 1
H H15A 0.2440 0.7243 0.0722 0.061 Uiso calc R 1 1
C C16 0.07743(14) 0.75435(14) -0.01820(12) 0.0612(4) Uani d . 1 1
H H16A 0.0700 0.8321 0.0031 0.073 Uiso calc R 1 1
C C17 0.79843(12) 0.56116(13) 0.31786(11) 0.0541(3) Uani d . 1 1
C C18 0.72785(12) 0.13267(12) 0.18610(11) 0.0522(3) Uani d . 1 1
H H18A 0.7424 0.1273 0.2573 0.063 Uiso calc R 1 1
H H18B 0.7976 0.1723 0.1691 0.063 Uiso calc R 1 1
C C19 0.29911(11) 0.49396(12) 0.03536(10) 0.0497(3) Uani d . 1 1
H H19A 0.2697 0.4258 0.0664 0.060 Uiso calc R 1 1
H H19B 0.3359 0.4649 -0.0171 0.060 Uiso calc R 1 1

loop_
_atom_site_aniso_label
_atom_site_aniso_U_11
_atom_site_aniso_U_22
_atom_site_aniso_U_33
_atom_site_aniso_U_12
_atom_site_aniso_U_13
_atom_site_aniso_U_23
N1 0.0886(11) 0.0541(8) 0.0904(10) 0.0016(8) 0.0201(9) -0.0160(7)
N2 0.0505(7) 0.0672(8) 0.0686(8) 0.0100(6) -0.0036(6) 0.0160(7)
O1 0.0504(6) 0.0758(8) 0.1111(10) 0.0056(6) -0.0290(6) -0.0171(7)
O2 0.0566(6) 0.0573(7) 0.0939(8) -0.0075(5) -0.0237(6) -0.0146(6)
O3 0.0498(6) 0.0426(5) 0.0982(8) 0.0087(4) -0.0150(5) -0.0135(5)
O4 0.0401(5) 0.0459(5) 0.0648(6) 0.0070(4) -0.0104(4) -0.0112(4)
C1 0.0367(6) 0.0487(7) 0.0453(6) -0.0037(5) 0.0014(5) -0.0028(5)
C2 0.0371(6) 0.0481(7) 0.0538(7) 0.0041(5) -0.0016(5) 0.0013(6)
C3 0.0427(7) 0.0416(7) 0.0598(8) 0.0021(5) 0.0017(6) -0.0033(6)
C4 0.0365(6) 0.0461(7) 0.0585(8) -0.0002(5) -0.0030(5) -0.0074(6)
C5 0.0352(6) 0.0446(7) 0.0489(7) 0.0030(5) 0.0014(5) -0.0028(5)
C6 0.0415(7) 0.0406(7) 0.0484(7) -0.0010(5) 0.0022(5) -0.0041(5)
C7 0.0740(11) 0.0671(11) 0.0956(13) 0.0193(9) 0.0255(10) -0.0133(9)
C8 0.0506(8) 0.0611(9) 0.0731(10) 0.0059(7) 0.0121(7) -0.0047(7)
C9 0.0500(7) 0.0447(7) 0.0442(6) 0.0053(6) 0.0044(5) 0.0015(5)
C10 0.0510(8) 0.0553(8) 0.0660(9) 0.0029(6) 0.0107(7) -0.0058(7)
C11 0.0667(10) 0.0596(10) 0.0772(10) -0.0100(8) 0.0107(8) -0.0104(8)
C12 0.0496(8) 0.0758(11) 0.0586(8) 0.0018(7) -0.0094(6) 0.0037(8)
C13 0.0458(7) 0.0594(9) 0.0556(8) 0.0010(6) -0.0027(6) -0.0052(6)
C14 0.0368(6) 0.0499(7) 0.0444(6) 0.0030(5) 0.0038(5) 0.0013(5)
C15 0.0459(7) 0.0497(8) 0.0533(7) 0.0037(6) 0.0014(6) 0.0009(6)
C16 0.0577(9) 0.0513(8) 0.0718(9) 0.0105(7) 0.0083(7) 0.0068(7)
C17 0.0425(7) 0.0551(8) 0.0578(8) -0.0030(6) -0.0037(6) -0.0074(6)
C18 0.0453(7) 0.0486(7) 0.0569(8) 0.0060(6) -0.0008(6) -0.0031(6)
C19 0.0370(7) 0.0485(7) 0.0571(7) 0.0037(5) -0.0036(6) -0.0084(6)

loop_
_atom_type_symbol
_atom_type_description
_atom_type_scat_dispersion_real
_atom_type_scat_dispersion_imag
_atom_type_scat_source
C C 0.0033 0.0016 'International Tables Vol C Tables 4.2.6.8 and 6.1.1.4'
H H 0.0000 0.0000 'International Tables Vol C Tables 4.2.6.8 and 6.1.1.4'
N N 0.0061 0.0033 'International Tables Vol C Tables 4.2.6.8 and 6.1.1.4'
O O 0.0106 0.0060 'International Tables Vol C Tables 4.2.6.8 and 6.1.1.4'

loop_
_geom_angle_atom_site_label_1
_geom_angle_atom_site_label_2
_geom_angle_atom_site_label_3
_geom_angle
C7 N1 C11 115.73(15)
C12 N2 C16 117.75(13)
C17 O2 H1A 110.9
C3 O3 C18 118.52(10)
C5 O4 C19 115.70(10)
C6 C1 C2 121.42(11)
C6 C1 C17 121.41(12)
C2 C1 C17 117.12(11)
C3 C2 C1 118.66(12)
C3 C2 H2A 120.7
C1 C2 H2A 120.7
O3 C3 C2 125.05(12)
O3 C3 C4 113.87(11)
C2 C3 C4 121.07(12)
C5 C4 C3 119.29(12)
C5 C4 H4A 120.4
C3 C4 H4A 120.4
O4 C5 C4 123.23(11)
O4 C5 C6 115.90(11)
C4 C5 C6 120.87(11)
C1 C6 C5 118.69(12)
C1 C6 H6A 120.7
C5 C6 H6A 120.7
N1 C7 C8 124.98(16)
N1 C7 H7A 117.5
C8 C7 H7A 117.5
C9 C8 C7 118.36(15)
C9 C8 H8A 120.8
C7 C8 H8A 120.8
C8 C9 C10 117.45(13)
C8 C9 C18 120.43(13)
C10 C9 C18 122.12(12)
C11 C10 C9 119.32(14)
C11 C10 H10A 120.3
C9 C10 H10A 120.3
N1 C11 C10 124.16(16)
N1 C11 H11A 117.9
C10 C11 H11A 117.9
N2 C12 C13 123.37(14)
N2 C12 H12A 118.3
C13 C12 H12A 118.3
C12 C13 C14 119.14(14)
C12 C13 H13A 120.4
C14 C13 H13A 120.4
C15 C14 C13 117.94(12)
C15 C14 C19 124.19(12)
C13 C14 C19 117.87(12)
C14 C15 C16 118.82(13)
C14 C15 H15A 120.6
C16 C15 H15A 120.6
N2 C16 C15 122.96(14)
N2 C16 H16A 118.5
C15 C16 H16A 118.5
O1 C17 O2 123.51(13)
O1 C17 C1 122.63(14)
O2 C17 C1 113.86(12)
O3 C18 C9 107.95(11)
O3 C18 H18A 110.1
C9 C18 H18A 110.1
O3 C18 H18B 110.1
C9 C18 H18B 110.1
H18A C18 H18B 108.4
O4 C19 C14 110.32(11)
O4 C19 H19A 109.6
C14 C19 H19A 109.6
O4 C19 H19B 109.6
C14 C19 H19B 109.6
H19A C19 H19B 108.1

loop_
_geom_bond_atom_site_label_1
_geom_bond_atom_site_label_2
_geom_bond_distance
N1 C7 1.322(2)
N1 C11 1.322(2)
N2 C12 1.325(2)
N2 C16 1.330(2)
O1 C17 1.2066(17)
O2 C17 1.3063(18)
O2 H1A 0.8500
O3 C3 1.3716(17)
O3 C18 1.4060(16)
O4 C5 1.3765(14)
O4 C19 1.4192(14)
C1 C6 1.3812(17)
C1 C2 1.3964(19)
C1 C17 1.4962(17)
C2 C3 1.3776(18)
C2 H2A 0.9300
C3 C4 1.3926(18)
C4 C5 1.3802(19)
C4 H4A 0.9300
C5 C6 1.3952(17)
C6 H6A 0.9300
C7 C8 1.384(2)
C7 H7A 0.9300
C8 C9 1.375(2)
C8 H8A 0.9300
C9 C10 1.382(2)
C9 C18 1.5043(19)
C10 C11 1.377(2)
C10 H10A 0.9300
C11 H11A 0.9300
C12 C13 1.373(2)
C12 H12A 0.9300
C13 C14 1.3879(18)
C13 H13A 0.9300
C14 C15 1.3798(19)
C14 C19 1.4953(17)
C15 C16 1.3897(19)
C15 H15A 0.9300
C16 H16A 0.9300
C18 H18A 0.9700
C18 H18B 0.9700
C19 H19A 0.9700
C19 H19B 0.9700

loop_
_geom_hbond_atom_site_label_D
_geom_hbond_atom_site_label_H
_geom_hbond_atom_site_label_A
_geom_hbond_site_symmetry_A
_geom_hbond_distance_DH
_geom_hbond_distance_HA
_geom_hbond_distance_DA
_geom_hbond_angle_DHA
O2 H1A N2 4_676 0.85 1.83 2.6736(16) 170.9

loop_
_geom_torsion_atom_site_label_1
_geom_torsion_atom_site_label_2
_geom_torsion_atom_site_label_3
_geom_torsion_atom_site_label_4
_geom_torsion
C6 C1 C2 C3 0.4(2)
C17 C1 C2 C3 -176.99(13)
C18 O3 C3 C2 -1.4(2)
C18 O3 C3 C4 177.06(13)
C1 C2 C3 O3 177.65(14)
C1 C2 C3 C4 -0.7(2)
O3 C3 C4 C5 -177.79(13)
C2 C3 C4 C5 0.8(2)
C19 O4 C5 C4 -5.20(19)
C19 O4 C5 C6 174.18(11)
C3 C4 C5 O4 178.92(13)
C3 C4 C5 C6 -0.4(2)
C2 C1 C6 C5 -0.1(2)
C17 C1 C6 C5 177.20(12)
O4 C5 C6 C1 -179.31(11)
C4 C5 C6 C1 0.1(2)
C11 N1 C7 C8 -0.7(3)
N1 C7 C8 C9 1.1(3)
C7 C8 C9 C10 -0.9(2)
C7 C8 C9 C18 178.20(15)
C8 C9 C10 C11 0.3(2)
C18 C9 C10 C11 -178.76(14)
C7 N1 C11 C10 0.0(3)
C9 C10 C11 N1 0.1(3)
C16 N2 C12 C13 1.3(3)
N2 C12 C13 C14 -0.3(3)
C12 C13 C14 C15 -1.1(2)
C12 C13 C14 C19 177.87(14)
C13 C14 C15 C16 1.5(2)
C19 C14 C15 C16 -177.46(13)
C12 N2 C16 C15 -0.9(2)
C14 C15 C16 N2 -0.5(2)
C6 C1 C17 O1 175.83(15)
C2 C1 C17 O1 -6.8(2)
C6 C1 C17 O2 -4.3(2)
C2 C1 C17 O2 173.04(13)
C3 O3 C18 C9 -176.09(13)
C8 C9 C18 O3 147.29(14)
C10 C9 C18 O3 -33.63(18)
C5 O4 C19 C14 -178.29(11)
C15 C14 C19 O4 -3.97(19)
C13 C14 C19 O4 177.08(12)

loop_
_cod_related_entry_id
_cod_related_entry_database
_cod_related_entry_code
1 ChemSpider 25940906
